data_4516637
loop_
_publ_author_name
'Guo, Ling-Yu'
'Su, Hai-Feng'
'Kurmoo, Mohamedally'
'Wang, Xing-Po'
'Zhao, Quan-Qin'
'Lin, Shui-Chao'
'Tung, Chen-Ho'
'Sun, Di'
'Zheng, Lan-Sun'

_publ_section_title
;
 Multifunctional Triple-Decker Inverse 12-Metallacrown-4 Sandwiching
 Halides.
;
_journal_issue 23
_journal_name_full 'ACS applied materials &amp; interfaces'
_journal_page_first 19980
_journal_page_last 19987
_journal_paper_doi 10.1021/acsami.7b05191
_journal_volume 9
_journal_year 2017
_chemical_formula_sum 'C18 H12 Cu6 I K N18 O12'
_chemical_formula_weight 1219.70
_space_group_crystal_system triclinic
_space_group_IT_number 2
_space_group_name_Hall '-P 1'
_space_group_name_H-M_alt 'P -1'
_atom_sites_solution_hydrogens geom
_audit_creation_method SHELXL-2014/7
_cell_angle_alpha 89.928(3)
_cell_angle_beta 69.412(3)
_cell_angle_gamma 81.047(3)
_cell_formula_units_Z 2
_cell_length_a 10.336(3)
_cell_length_b 13.120(4)
_cell_length_c 13.110(4)
_cell_measurement_reflns_used 1806
_cell_measurement_temperature 298(2)
_cell_measurement_theta_max 21.636
_cell_measurement_theta_min 2.433
_cell_volume 1641.3(9)
_computing_structure_refinement 'SHELXL-2014/7 (Sheldrick, 2014)'
_diffrn_ambient_temperature 298(2)
_diffrn_measured_fraction_theta_full 0.992
_diffrn_measured_fraction_theta_max 0.992
_diffrn_measurement_device_type 'CCD area detector'
_diffrn_radiation_type MoK\a
_diffrn_radiation_wavelength 0.71073
_diffrn_reflns_av_R_equivalents 0.0503
_diffrn_reflns_av_unetI/netI 0.0818
_diffrn_reflns_Laue_measured_fraction_full 0.992
_diffrn_reflns_Laue_measured_fraction_max 0.992
_diffrn_reflns_limit_h_max 12
_diffrn_reflns_limit_h_min -12
_diffrn_reflns_limit_k_max 15
_diffrn_reflns_limit_k_min -15
_diffrn_reflns_limit_l_max 14
_diffrn_reflns_limit_l_min -15
_diffrn_reflns_number 12518
_diffrn_reflns_point_group_measured_fraction_full 0.992
_diffrn_reflns_point_group_measured_fraction_max 0.992
_diffrn_reflns_theta_full 24.999
_diffrn_reflns_theta_max 24.999
_diffrn_reflns_theta_min 2.431
_diffrn_source 'fine-focus sealed tube'
_exptl_absorpt_coefficient_mu 4.974
_exptl_absorpt_correction_T_max 0.7456
_exptl_absorpt_correction_T_min 0.6586
_exptl_absorpt_correction_type multi-scan
_exptl_absorpt_process_details sadabs
_exptl_crystal_colour yellow
_exptl_crystal_density_diffrn 2.468
_exptl_crystal_density_method 'not measured'
_exptl_crystal_description rod
_exptl_crystal_F_000 1176
_exptl_crystal_size_max 0.150
_exptl_crystal_size_mid 0.100
_exptl_crystal_size_min 0.100
_exptl_transmission_factor_max 0.8833
_exptl_transmission_factor_min 0.8833
_refine_diff_density_max 1.219
_refine_diff_density_min -1.134
_refine_diff_density_rms 0.169
_refine_ls_extinction_method none
_refine_ls_goodness_of_fit_ref 1.011
_refine_ls_hydrogen_treatment constr
_refine_ls_matrix_type full
_refine_ls_number_parameters 505
_refine_ls_number_reflns 5746
_refine_ls_number_restraints 0
_refine_ls_restrained_S_all 1.011
_refine_ls_R_factor_all 0.0962
_refine_ls_R_factor_gt 0.0545
_refine_ls_shift/su_max 0.000
_refine_ls_shift/su_mean 0.000
_refine_ls_structure_factor_coef Fsqd
_refine_ls_weighting_details 'w=1/[\s^2^(Fo^2^)+(0.0523P)^2^+6.8493P] where P=(Fo^2^+2Fc^2^)/3'
_refine_ls_weighting_scheme calc
_refine_ls_wR_factor_gt 0.1138
_refine_ls_wR_factor_ref 0.1321
_reflns_Friedel_coverage 0.000
_reflns_number_gt 3821
_reflns_number_total 5746
_reflns_threshold_expression 'I > 2\s(I)'
_cod_data_source_file am7b05191_si_002.cif
_cod_data_source_block p6
_cod_original_cell_volume 1641.2(9)
_cod_database_code 4516637
_shelx_shelxl_version_number 2014/7
_shelx_space_group_comment
;
The symmetry employed for this shelxl refinement is uniquely defined
by the following loop, which should always be used as a source of
symmetry information in preference to the above space-group names.
They are only intended as comments.
;
_shelx_estimated_absorpt_t_min 0.522
_shelx_estimated_absorpt_t_max 0.636

loop_
_space_group_symop_operation_xyz
'x, y, z'
'-x, -y, -z'

loop_
_atom_site_label
_atom_site_type_symbol
_atom_site_fract_x
_atom_site_fract_y
_atom_site_fract_z
_atom_site_U_iso_or_equiv
_atom_site_adp_type
_atom_site_occupancy
_atom_site_site_symmetry_order
_atom_site_calc_flag
_atom_site_refinement_flags_posn
_atom_site_refinement_flags_adp
I1 I 0.79497(7) 0.02650(5) 0.55547(5) 0.0366(2) Uani 1 1 d . .
Cu1 Cu 0.65954(13) 0.22343(9) 0.66135(9) 0.0346(3) Uani 1 1 d . .
Cu2 Cu 0.64298(13) 0.11182(8) 0.42129(9) 0.0325(3) Uani 1 1 d . .
Cu3 Cu 0.64661(13) -0.13307(8) 0.53507(9) 0.0324(3) Uani 1 1 d . .
Cu4 Cu 0.66651(13) -0.02184(8) 0.77358(10) 0.0349(3) Uani 1 1 d . .
K1 K 0.7920(3) 0.52629(16) 0.05880(18) 0.0406(6) Uani 1 1 d . .
O1 O 0.6838(8) 0.5881(5) 0.4266(6) 0.0477(19) Uani 1 1 d . .
O2 O 0.6742(9) 0.5215(5) 0.2803(6) 0.061(2) Uani 1 1 d . .
O3 O 0.6799(8) -0.1222(5) 0.0439(5) 0.0496(19) Uani 1 1 d . .
O4 O 0.6835(8) -0.2710(5) 0.1134(6) 0.053(2) Uani 1 1 d . .
O5 O 0.6592(10) -0.5021(5) 0.7618(6) 0.066(3) Uani 1 1 d . .
O6 O 0.6675(9) -0.4339(6) 0.9084(6) 0.063(2) Uani 1 1 d . .
O7 O 0.6830(8) 0.2058(5) 1.1359(5) 0.0434(18) Uani 1 1 d . .
O8 O 0.6670(8) 0.3558(5) 1.0725(6) 0.053(2) Uani 1 1 d . .
N1 N 0.6521(8) 0.2963(5) 0.5392(6) 0.0254(17) Uani 1 1 d . .
N2 N 0.6459(8) 0.2540(5) 0.4445(6) 0.0255(17) Uani 1 1 d . .
N3 N 0.6749(9) 0.5143(6) 0.3723(7) 0.037(2) Uani 1 1 d . .
N4 N 0.6367(8) -0.0140(5) 0.3506(6) 0.0267(17) Uani 1 1 d . .
N5 N 0.6365(8) -0.1078(5) 0.3939(6) 0.0243(17) Uani 1 1 d . .
N6 N 0.6726(9) -0.1781(6) 0.1226(6) 0.035(2) Uani 1 1 d . .
N7 N 0.6505(8) -0.2050(5) 0.6602(6) 0.0263(17) Uani 1 1 d . .
N8 N 0.6522(8) -0.1622(5) 0.7543(6) 0.0265(17) Uani 1 1 d . .
N9 N 0.6619(9) -0.4272(6) 0.8162(7) 0.039(2) Uani 1 1 d . .
N10 N 0.6613(8) 0.1037(5) 0.8467(6) 0.0297(18) Uani 1 1 d . .
N11 N 0.6535(8) 0.2006(5) 0.8061(6) 0.0287(18) Uani 1 1 d . .
N12 N 0.6709(8) 0.2615(6) 1.0640(7) 0.0348(19) Uani 1 1 d . .
C1 C 0.6526(10) 0.3279(7) 0.3752(7) 0.031(2) Uani 1 1 d . .
H1 H 0.6502 0.3198 0.3055 0.037 Uiso 1 1 calc R U
C2 C 0.6636(9) 0.4172(6) 0.4206(7) 0.024(2) Uani 1 1 d . .
C3 C 0.6628(10) 0.3967(6) 0.5241(8) 0.030(2) Uani 1 1 d . .
H3 H 0.6686 0.4439 0.5746 0.036 Uiso 1 1 calc R U
C4 C 0.6543(10) 0.2682(7) 0.8779(7) 0.031(2) Uani 1 1 d . .
H4 H 0.6498 0.3390 0.8696 0.037 Uiso 1 1 calc R U
C5 C 0.6631(9) 0.2183(6) 0.9684(7) 0.024(2) Uani 1 1 d . .
C6 C 0.6670(10) 0.1154(7) 0.9455(7) 0.031(2) Uani 1 1 d . .
H6 H 0.6728 0.0625 0.9918 0.037 Uiso 1 1 calc R U
C7 C 0.6585(9) -0.2364(6) 0.8211(7) 0.028(2) Uani 1 1 d . .
H7 H 0.6637 -0.2277 0.8899 0.033 Uiso 1 1 calc R U
C8 C 0.6562(10) -0.3297(6) 0.7724(7) 0.026(2) Uani 1 1 d . .
C9 C 0.6526(10) -0.3064(6) 0.6712(7) 0.028(2) Uani 1 1 d . .
H9 H 0.6518 -0.3537 0.6187 0.033 Uiso 1 1 calc R U
C10 C 0.6484(9) -0.1789(6) 0.3192(7) 0.027(2) Uani 1 1 d . .
H10 H 0.6516 -0.2494 0.3284 0.032 Uiso 1 1 calc R U
C11 C 0.6556(10) -0.1297(6) 0.2239(7) 0.027(2) Uani 1 1 d . .
C12 C 0.6478(9) -0.0274(7) 0.2475(7) 0.030(2) Uani 1 1 d . .
H12 H 0.6498 0.0247 0.1991 0.036 Uiso 1 1 calc R U
Cu5 Cu 0.99389(14) -0.05887(9) 0.32277(10) 0.0415(3) Uani 1 1 d . .
Cu6 Cu 0.99864(15) 0.17804(9) 0.44110(10) 0.0417(3) Uani 1 1 d . .
O9 O 0.9958(10) 0.4668(6) -0.1723(7) 0.069(2) Uani 1 1 d . .
O10 O 0.9927(9) 0.5389(5) 0.6814(7) 0.066(2) Uani 1 1 d . .
O11 O 1.0005(9) 0.1808(7) -0.0391(6) 0.061(2) Uani 1 1 d . .
O12 O 0.9954(9) 0.3294(6) 0.0358(6) 0.061(2) Uani 1 1 d . .
N13 N 0.9956(8) 0.0661(6) 0.2525(6) 0.0310(19) Uani 1 1 d . .
N14 N 0.9959(8) 0.1593(5) 0.3006(6) 0.0264(17) Uani 1 1 d . .
N15 N 1.0044(8) 0.2009(5) 0.6584(6) 0.0265(17) Uani 1 1 d . .
N16 N 1.0019(8) 0.2478(5) 0.5644(6) 0.0300(18) Uani 1 1 d . .
N17 N 0.9957(9) 0.4622(6) 0.7347(8) 0.046(2) Uani 1 1 d . .
N18 N 0.9985(9) 0.2351(7) 0.0387(7) 0.041(2) Uani 1 1 d . .
C13 C 0.9967(11) 0.3481(7) 0.5815(8) 0.038(2) Uani 1 1 d . .
H13 H 0.9931 0.3978 0.5316 0.045 Uiso 1 1 calc R U
C14 C 0.9973(10) 0.3675(6) 0.6850(7) 0.029(2) Uani 1 1 d . .
C15 C 1.0009(10) 0.2733(7) 0.7297(8) 0.035(2) Uani 1 1 d . .
H15 H 1.0009 0.2620 0.7997 0.043 Uiso 1 1 calc R U
C16 C 0.9954(10) 0.0816(7) 0.1531(7) 0.033(2) Uani 1 1 d . .
H16 H 0.9947 0.0309 0.1039 0.039 Uiso 1 1 calc R U
C17 C 0.9964(10) 0.1851(7) 0.1335(7) 0.030(2) Uani 1 1 d . .
C18 C 0.9972(9) 0.2327(6) 0.2290(7) 0.027(2) Uani 1 1 d . .
H18 H 0.9983 0.3025 0.2405 0.033 Uiso 1 1 calc R U

loop_
_atom_site_aniso_label
_atom_site_aniso_U_11
_atom_site_aniso_U_22
_atom_site_aniso_U_33
_atom_site_aniso_U_23
_atom_site_aniso_U_13
_atom_site_aniso_U_12
I1 0.0542(5) 0.0291(3) 0.0308(4) 0.0035(3) -0.0190(3) -0.0102(3)
Cu1 0.0558(8) 0.0311(6) 0.0249(6) 0.0084(5) -0.0226(6) -0.0116(6)
Cu2 0.0525(8) 0.0195(6) 0.0303(7) -0.0022(5) -0.0189(6) -0.0099(5)
Cu3 0.0509(8) 0.0303(6) 0.0213(6) 0.0064(5) -0.0188(6) -0.0082(6)
Cu4 0.0569(8) 0.0192(6) 0.0350(7) -0.0027(5) -0.0235(6) -0.0079(5)
K1 0.0629(16) 0.0307(11) 0.0336(12) 0.0024(10) -0.0226(12) -0.0105(11)
O1 0.075(6) 0.022(4) 0.050(5) 0.006(3) -0.025(4) -0.013(4)
O2 0.109(7) 0.042(4) 0.036(5) 0.018(4) -0.028(5) -0.017(4)
O3 0.083(6) 0.048(4) 0.029(4) -0.001(4) -0.031(4) -0.020(4)
O4 0.080(6) 0.030(4) 0.052(5) -0.015(4) -0.028(4) -0.001(4)
O5 0.139(8) 0.017(4) 0.056(5) 0.008(4) -0.051(6) -0.018(4)
O6 0.114(7) 0.046(5) 0.057(5) 0.032(4) -0.059(5) -0.026(5)
O7 0.066(5) 0.047(4) 0.026(4) 0.004(3) -0.028(4) -0.010(4)
O8 0.092(6) 0.037(4) 0.040(4) -0.009(3) -0.030(4) -0.025(4)
N1 0.044(5) 0.016(4) 0.020(4) 0.000(3) -0.016(4) -0.006(3)
N2 0.041(5) 0.023(4) 0.020(4) 0.001(3) -0.019(4) -0.008(3)
N3 0.050(6) 0.027(5) 0.032(5) 0.006(4) -0.011(4) -0.008(4)
N4 0.042(5) 0.025(4) 0.017(4) 0.003(3) -0.017(4) -0.004(3)
N5 0.039(5) 0.014(4) 0.025(4) -0.001(3) -0.015(4) -0.009(3)
N6 0.048(6) 0.038(5) 0.026(5) -0.004(4) -0.018(4) -0.013(4)
N7 0.043(5) 0.017(4) 0.025(4) 0.001(3) -0.017(4) -0.009(3)
N8 0.037(5) 0.023(4) 0.020(4) 0.000(3) -0.011(4) -0.006(3)
N9 0.065(6) 0.024(4) 0.040(5) 0.003(4) -0.032(5) -0.010(4)
N10 0.048(5) 0.020(4) 0.024(4) 0.005(3) -0.016(4) -0.004(4)
N11 0.051(5) 0.016(4) 0.025(4) 0.004(3) -0.022(4) -0.004(3)
N12 0.041(5) 0.035(5) 0.037(5) 0.000(4) -0.023(4) -0.011(4)
C1 0.040(6) 0.031(5) 0.021(5) 0.004(4) -0.012(5) -0.001(4)
C2 0.044(6) 0.014(4) 0.022(5) 0.005(4) -0.019(4) -0.010(4)
C3 0.042(6) 0.019(5) 0.038(6) -0.003(4) -0.024(5) -0.006(4)
C4 0.046(6) 0.017(5) 0.033(6) 0.004(4) -0.020(5) -0.007(4)
C5 0.036(6) 0.017(4) 0.019(5) -0.003(4) -0.008(4) -0.009(4)
C6 0.051(7) 0.025(5) 0.019(5) 0.004(4) -0.018(5) -0.004(4)
C7 0.036(6) 0.029(5) 0.022(5) 0.005(4) -0.017(4) -0.002(4)
C8 0.041(6) 0.020(4) 0.025(5) 0.002(4) -0.021(5) -0.006(4)
C9 0.047(6) 0.017(4) 0.021(5) -0.008(4) -0.011(5) -0.012(4)
C10 0.028(5) 0.019(4) 0.035(6) 0.003(4) -0.013(4) -0.003(4)
C11 0.038(6) 0.019(5) 0.026(5) -0.005(4) -0.014(5) -0.006(4)
C12 0.039(6) 0.033(5) 0.022(5) 0.007(4) -0.018(5) -0.002(4)
Cu5 0.0651(9) 0.0221(6) 0.0417(8) 0.0087(6) -0.0235(7) -0.0097(6)
Cu6 0.0665(9) 0.0397(7) 0.0255(7) -0.0032(6) -0.0232(7) -0.0119(6)
O9 0.103(7) 0.058(5) 0.052(6) -0.030(4) -0.035(5) -0.007(5)
O10 0.093(7) 0.026(4) 0.082(6) -0.001(4) -0.031(5) -0.014(4)
O11 0.074(6) 0.086(6) 0.032(5) 0.020(4) -0.026(4) -0.021(5)
O12 0.085(6) 0.045(5) 0.056(5) 0.027(4) -0.030(5) -0.011(4)
N13 0.053(5) 0.029(4) 0.017(4) 0.004(3) -0.020(4) -0.009(4)
N14 0.039(5) 0.027(4) 0.017(4) -0.002(3) -0.015(4) -0.004(3)
N15 0.043(5) 0.019(4) 0.018(4) 0.000(3) -0.011(4) -0.007(3)
N16 0.050(5) 0.016(4) 0.031(4) 0.008(3) -0.023(4) -0.008(3)
N17 0.057(6) 0.026(5) 0.054(6) 0.001(4) -0.019(5) -0.010(4)
N18 0.046(6) 0.052(6) 0.026(5) 0.014(4) -0.013(4) -0.008(4)
C13 0.058(7) 0.024(5) 0.035(6) 0.004(4) -0.022(5) -0.003(5)
C14 0.037(6) 0.018(5) 0.027(5) -0.011(4) -0.005(5) -0.006(4)
C15 0.048(7) 0.038(6) 0.026(5) 0.004(5) -0.019(5) -0.009(5)
C16 0.045(6) 0.028(5) 0.026(5) -0.003(4) -0.012(5) -0.010(5)
C17 0.038(6) 0.033(5) 0.020(5) 0.008(4) -0.011(4) -0.009(4)
C18 0.036(6) 0.013(4) 0.034(6) 0.001(4) -0.013(5) -0.004(4)

loop_
_atom_type_symbol
_atom_type_description
_atom_type_scat_dispersion_real
_atom_type_scat_dispersion_imag
_atom_type_scat_source
C C 0.0033 0.0016 'International Tables Vol C Tables 4.2.6.8 and 6.1.1.4'
H H 0.0000 0.0000 'International Tables Vol C Tables 4.2.6.8 and 6.1.1.4'
Cu Cu 0.3201 1.2651 'International Tables Vol C Tables 4.2.6.8 and 6.1.1.4'
I I -0.4742 1.8119 'International Tables Vol C Tables 4.2.6.8 and 6.1.1.4'
K K 0.2009 0.2494 'International Tables Vol C Tables 4.2.6.8 and 6.1.1.4'
N N 0.0061 0.0033 'International Tables Vol C Tables 4.2.6.8 and 6.1.1.4'
O O 0.0106 0.0060 'International Tables Vol C Tables 4.2.6.8 and 6.1.1.4'

loop_
_geom_angle_atom_site_label_1
_geom_angle_atom_site_label_2
_geom_angle_atom_site_label_3
_geom_angle
_geom_angle_site_symmetry_1
_geom_angle_site_symmetry_3
Cu4 I1 Cu1 77.40(4) . .
Cu4 I1 Cu3 77.32(4) . .
Cu1 I1 Cu3 123.09(5) . .
Cu4 I1 Cu2 123.76(5) . .
Cu1 I1 Cu2 76.72(4) . .
Cu3 I1 Cu2 76.65(4) . .
Cu4 I1 Cu5 145.60(4) . .
Cu1 I1 Cu5 136.80(4) . .
Cu3 I1 Cu5 83.08(4) . .
Cu2 I1 Cu5 77.51(4) . .
Cu4 I1 Cu6 134.39(4) . .
Cu1 I1 Cu6 75.04(4) . .
Cu3 I1 Cu6 148.22(4) . .
Cu2 I1 Cu6 83.85(4) . .
Cu5 I1 Cu6 68.21(4) . .
N1 Cu1 N11 158.9(3) . .
N1 Cu1 I1 99.3(2) . .
N11 Cu1 I1 101.0(2) . .
N2 Cu2 N4 159.8(3) . .
N2 Cu2 Cu3 96.2(2) . 2_656
N4 Cu2 Cu3 80.1(2) . 2_656
N2 Cu2 I1 99.2(2) . .
N4 Cu2 I1 98.7(2) . .
Cu3 Cu2 I1 127.97(5) 2_656 .
N7 Cu3 N5 159.9(3) . .
N7 Cu3 Cu2 97.8(2) . 2_656
N5 Cu3 Cu2 78.1(2) . 2_656
N7 Cu3 I1 98.5(2) . .
N5 Cu3 I1 99.8(2) . .
Cu2 Cu3 I1 126.29(5) 2_656 .
N10 Cu4 N8 158.7(3) . .
N10 Cu4 I1 100.1(2) . .
N8 Cu4 I1 100.8(2) . .
O4 K1 O6 80.3(2) 1_565 1_564
O4 K1 O8 131.6(3) 1_565 1_554
O6 K1 O8 79.9(2) 1_564 1_554
O4 K1 O2 79.6(2) 1_565 .
O6 K1 O2 129.7(3) 1_564 .
O8 K1 O2 80.2(2) 1_554 .
O4 K1 O12 156.4(2) 1_565 .
O6 K1 O12 120.0(2) 1_564 .
O8 K1 O12 68.1(2) 1_554 .
O2 K1 O12 93.8(2) . .
O4 K1 O9 118.1(2) 1_565 .
O6 K1 O9 68.0(3) 1_564 .
O8 K1 O9 94.0(2) 1_554 .
O2 K1 O9 158.9(3) . .
O12 K1 O9 65.4(2) . .
O4 K1 O12 66.5(2) 1_565 2_765
O6 K1 O12 93.9(2) 1_564 2_765
O8 K1 O12 158.3(2) 1_554 2_765
O2 K1 O12 118.6(2) . 2_765
O12 K1 O12 98.18(19) . 2_765
O9 K1 O12 64.5(2) . 2_765
O4 K1 O9 92.0(2) 1_565 2_765
O6 K1 O9 158.4(2) 1_564 2_765
O8 K1 O9 119.3(2) 1_554 2_765
O2 K1 O9 67.4(3) . 2_765
O12 K1 O9 64.7(2) . 2_765
O9 K1 O9 98.8(2) . 2_765
O12 K1 O9 64.6(2) 2_765 2_765
O4 K1 K1 112.82(19) 1_565 2_765
O6 K1 K1 115.5(2) 1_564 2_765
O8 K1 K1 115.56(19) 1_554 2_765
O2 K1 K1 114.7(2) . 2_765
O12 K1 K1 49.58(16) . 2_765
O9 K1 K1 49.70(18) . 2_765
O12 K1 K1 48.60(15) 2_765 2_765
O9 K1 K1 49.14(17) 2_765 2_765
N3 O2 K1 155.3(7) . .
N6 O4 K1 162.2(7) . 1_545
N9 O6 K1 156.3(7) . 1_546
N12 O8 K1 152.3(7) . 1_556
C3 N1 N2 107.5(6) . .
C3 N1 Cu1 126.4(6) . .
N2 N1 Cu1 125.9(5) . .
C1 N2 N1 107.7(7) . .
C1 N2 Cu2 128.4(6) . .
N1 N2 Cu2 123.7(5) . .
O2 N3 O1 122.7(8) . .
O2 N3 C2 118.8(8) . .
O1 N3 C2 118.5(8) . .
C12 N4 N5 107.8(7) . .
C12 N4 Cu2 126.3(6) . .
N5 N4 Cu2 125.5(5) . .
C10 N5 N4 109.5(7) . .
C10 N5 Cu3 125.7(5) . .
N4 N5 Cu3 124.1(5) . .
O4 N6 O3 122.1(8) . .
O4 N6 C11 119.9(8) . .
O3 N6 C11 118.0(8) . .
C9 N7 N8 107.9(7) . .
C9 N7 Cu3 126.1(6) . .
N8 N7 Cu3 126.0(5) . .
C7 N8 N7 108.5(7) . .
C7 N8 Cu4 127.3(6) . .
N7 N8 Cu4 123.8(5) . .
O5 N9 O6 122.7(8) . .
O5 N9 C8 118.6(8) . .
O6 N9 C8 118.7(8) . .
C6 N10 N11 107.0(7) . .
C6 N10 Cu4 126.8(6) . .
N11 N10 Cu4 126.2(5) . .
C4 N11 N10 109.3(7) . .
C4 N11 Cu1 127.4(6) . .
N10 N11 Cu1 123.1(5) . .
O7 N12 O8 121.2(8) . .
O7 N12 C5 120.0(8) . .
O8 N12 C5 118.8(7) . .
N2 C1 C2 110.0(8) . .
C1 C2 C3 106.9(7) . .
C1 C2 N3 127.5(8) . .
C3 C2 N3 125.7(8) . .
N1 C3 C2 107.9(8) . .
N11 C4 C5 109.0(7) . .
C6 C5 C4 105.7(8) . .
C6 C5 N12 126.3(7) . .
C4 C5 N12 128.0(8) . .
N10 C6 C5 109.1(7) . .
N8 C7 C8 109.1(8) . .
C9 C8 C7 105.3(7) . .
C9 C8 N9 127.7(8) . .
C7 C8 N9 127.0(8) . .
N7 C9 C8 109.2(8) . .
N5 C10 C11 107.7(7) . .
C12 C11 C10 106.0(8) . .
C12 C11 N6 127.7(8) . .
C10 C11 N6 126.2(8) . .
N4 C12 C11 109.0(7) . .
N15 Cu5 N13 158.6(3) 2_756 .
N15 Cu5 I1 99.2(2) 2_756 .
N13 Cu5 I1 98.3(2) . .
N14 Cu6 N16 158.3(3) . .
N14 Cu6 I1 97.6(2) . .
N16 Cu6 I1 99.4(2) . .
N17 O9 K1 139.4(7) 1_554 .
N17 O9 K1 138.1(7) 1_554 2_765
K1 O9 K1 81.2(2) . 2_765
N18 O12 K1 140.4(7) . .
N18 O12 K1 136.1(7) . 2_765
K1 O12 K1 81.82(19) . 2_765
C16 N13 N14 108.5(7) . .
C16 N13 Cu5 127.9(6) . .
N14 N13 Cu5 123.5(5) . .
C18 N14 N13 108.6(7) . .
C18 N14 Cu6 126.3(6) . .
N13 N14 Cu6 125.1(5) . .
C15 N15 N16 108.1(7) . .
C15 N15 Cu5 128.0(6) . 2_756
N16 N15 Cu5 123.9(5) . 2_756
C13 N16 N15 107.2(7) . .
C13 N16 Cu6 128.3(6) . .
N15 N16 Cu6 124.4(5) . .
O9 N17 O10 122.4(9) 1_556 .
O9 N17 C14 120.4(8) 1_556 .
O10 N17 C14 117.2(9) . .
O12 N18 O11 122.8(8) . .
O12 N18 C17 120.3(9) . .
O11 N18 C17 116.9(9) . .
N16 C13 C14 109.6(8) . .
C15 C14 C13 105.3(8) . .
C15 C14 N17 126.5(9) . .
C13 C14 N17 128.2(8) . .
N15 C15 C14 109.8(8) . .
N13 C16 C17 109.3(8) . .
C16 C17 N18 128.6(9) . .
C16 C17 C18 106.1(7) . .
N18 C17 C18 125.4(8) . .
N14 C18 C17 107.5(7) . .

loop_
_geom_bond_atom_site_label_1
_geom_bond_atom_site_label_2
_geom_bond_distance
_geom_bond_site_symmetry_2
I1 Cu4 2.8157(16) .
I1 Cu1 2.8423(15) .
I1 Cu3 2.8452(15) .
I1 Cu2 2.8647(14) .
I1 Cu5 3.1095(17) .
I1 Cu6 3.1157(15) .
Cu1 N1 1.883(6) .
Cu1 N11 1.901(7) .
Cu2 N2 1.897(7) .
Cu2 N4 1.916(7) .
Cu2 Cu3 2.811(2) 2_656
Cu3 N7 1.901(7) .
Cu3 N5 1.915(7) .
Cu3 Cu2 2.811(2) 2_656
Cu4 N10 1.890(7) .
Cu4 N8 1.894(7) .
K1 O4 2.712(7) 1_565
K1 O6 2.718(7) 1_564
K1 O8 2.728(7) 1_554
K1 O2 2.731(8) .
K1 O12 3.008(8) .
K1 O9 3.038(9) .
K1 O12 3.053(8) 2_765
K1 O9 3.064(9) 2_765
K1 K1 3.969(5) 2_765
O1 N3 1.236(10) .
O2 N3 1.212(10) .
O3 N6 1.253(9) .
O4 N6 1.209(9) .
O4 K1 2.712(7) 1_545
O5 N9 1.224(10) .
O6 N9 1.234(10) .
O6 K1 2.718(7) 1_546
O7 N12 1.222(9) .
O8 N12 1.235(9) .
O8 K1 2.728(7) 1_556
N1 C3 1.348(10) .
N1 N2 1.386(9) .
N2 C1 1.322(10) .
N3 C2 1.425(10) .
N4 C12 1.325(11) .
N4 N5 1.355(9) .
N5 C10 1.314(11) .
N6 C11 1.414(11) .
N7 C9 1.335(10) .
N7 N8 1.364(9) .
N8 C7 1.319(10) .
N9 C8 1.403(10) .
N10 C6 1.328(11) .
N10 N11 1.380(9) .
N11 C4 1.297(11) .
N12 C5 1.408(11) .
C1 C2 1.352(12) .
C2 C3 1.381(11) .
C4 C5 1.379(11) .
C5 C6 1.375(11) .
C7 C8 1.389(12) .
C8 C9 1.372(11) .
C10 C11 1.389(11) .
C11 C12 1.362(12) .
Cu5 N15 1.877(7) 2_756
Cu5 N13 1.879(7) .
Cu6 N14 1.869(7) .
Cu6 N16 1.872(7) .
O9 N17 1.222(11) 1_554
O9 K1 3.064(9) 2_765
O10 N17 1.226(10) .
O11 N18 1.238(11) .
O12 N18 1.234(10) .
O12 K1 3.053(8) 2_765
N13 C16 1.319(11) .
N13 N14 1.377(10) .
N14 C18 1.343(10) .
N15 C15 1.321(11) .
N15 N16 1.383(9) .
N15 Cu5 1.877(7) 2_756
N16 C13 1.325(11) .
N17 O9 1.222(11) 1_556
N17 C14 1.399(12) .
N18 C17 1.400(11) .
C13 C14 1.382(13) .
C14 C15 1.368(12) .
C16 C17 1.383(12) .
C17 C18 1.402(12) .
